data_4317084
loop_
_publ_author_name
'David Martin'
'Matthieu Rouffet'
'Seth M. Cohen'

_publ_section_title
;
 Illuminating Metal-Ion Sensors: Benzimidazolesulfonamide Metal Complexes
;
_journal_name_full 'Inorganic Chemistry'
_journal_page_first 10226
_journal_page_last 10228
_journal_paper_doi 10.1021/ic101700t
_journal_volume 49
_journal_year 2010
_chemical_formula_sum 'C46 H44 Co N8 O6 S2'
_chemical_formula_weight 927.94
_chemical_name_systematic
; 
 ? 
;
_space_group_IT_number 15
_symmetry_cell_setting monoclinic
_symmetry_space_group_name_Hall '-C 2yc'
_symmetry_space_group_name_H-M 'C 1 2/c 1'
_atom_sites_solution_hydrogens geom
_atom_sites_solution_primary direct
_atom_sites_solution_secondary difmap
_audit_creation_method SHELXL-97
_cell_angle_alpha 90.00
_cell_angle_beta 94.278(2)
_cell_angle_gamma 90.00
_cell_formula_units_Z 4
_cell_length_a 16.926(3)
_cell_length_b 16.313(3)
_cell_length_c 15.870(3)
_cell_measurement_reflns_used 4996
_cell_measurement_temperature 100(2)
_cell_measurement_theta_max 27.55
_cell_measurement_theta_min 1.74
_cell_volume 4369.7(14)
_computing_structure_refinement 'SHELXL-97 (Sheldrick, 1997)'
_computing_structure_solution 'SHELXS-97 (Sheldrick, 1990)'
_diffrn_ambient_temperature 100(2)
_diffrn_measured_fraction_theta_full 1.000
_diffrn_measured_fraction_theta_max 0.990
_diffrn_radiation_monochromator graphite
_diffrn_radiation_source 'fine-focus sealed tube'
_diffrn_radiation_type MoK\a
_diffrn_radiation_wavelength 0.71073
_diffrn_reflns_av_R_equivalents 0.0568
_diffrn_reflns_av_sigmaI/netI 0.0397
_diffrn_reflns_limit_h_max 16
_diffrn_reflns_limit_h_min -22
_diffrn_reflns_limit_k_max 21
_diffrn_reflns_limit_k_min -21
_diffrn_reflns_limit_l_max 18
_diffrn_reflns_limit_l_min -20
_diffrn_reflns_number 32469
_diffrn_reflns_theta_full 25.00
_diffrn_reflns_theta_max 27.55
_diffrn_reflns_theta_min 1.74
_exptl_absorpt_coefficient_mu 0.548
_exptl_absorpt_correction_T_max 0.9473
_exptl_absorpt_correction_T_min 0.8529
_exptl_absorpt_correction_type multi-scan
_exptl_absorpt_process_details SADABS
_exptl_crystal_colour red
_exptl_crystal_density_diffrn 1.411
_exptl_crystal_density_method 'not measured'
_exptl_crystal_description block
_exptl_crystal_F_000 1932
_exptl_crystal_size_max 0.30
_exptl_crystal_size_mid 0.10
_exptl_crystal_size_min 0.10
_refine_diff_density_max 1.148
_refine_diff_density_min -0.634
_refine_diff_density_rms 0.089
_refine_ls_extinction_method none
_refine_ls_goodness_of_fit_ref 1.070
_refine_ls_hydrogen_treatment mixed
_refine_ls_matrix_type full
_refine_ls_number_parameters 278
_refine_ls_number_reflns 4996
_refine_ls_number_restraints 0
_refine_ls_restrained_S_all 1.070
_refine_ls_R_factor_all 0.0852
_refine_ls_R_factor_gt 0.0636
_refine_ls_shift/su_max 0.000
_refine_ls_shift/su_mean 0.000
_refine_ls_structure_factor_coef Fsqd
_refine_ls_weighting_details 'calc w=1/[\s^2^(Fo^2^)+(0.0762P)^2^+19.5268P] where P=(Fo^2^+2Fc^2^)/3'
_refine_ls_weighting_scheme calc
_refine_ls_wR_factor_gt 0.1596
_refine_ls_wR_factor_ref 0.1753
_reflns_number_gt 3956
_reflns_number_total 4996
_reflns_threshold_expression >2sigma(I)
_cod_data_source_file ic101700t_si_001_2.cif
_cod_data_source_block Co(TPBI)2
_cod_original_cell_volume 4369.7(12)
_cod_database_code 4317084

loop_
_symmetry_equiv_pos_as_xyz
'x, y, z'
'-x, y, -z+1/2'
'x+1/2, y+1/2, z'
'-x+1/2, y+1/2, -z+1/2'
'-x, -y, -z'
'x, -y, z-1/2'
'-x+1/2, -y+1/2, -z'
'x+1/2, -y+1/2, z-1/2'

loop_
_atom_site_label
_atom_site_type_symbol
_atom_site_fract_x
_atom_site_fract_y
_atom_site_fract_z
_atom_site_U_iso_or_equiv
_atom_site_adp_type
_atom_site_occupancy
_atom_site_symmetry_multiplicity
_atom_site_calc_flag
_atom_site_refinement_flags
_atom_site_disorder_assembly
_atom_site_disorder_group
Co1 Co 0.0000 0.03643(4) 0.2500 0.02362(18) Uani 1 2 d S . .
S1 S 0.13433(5) 0.13838(5) 0.31303(5) 0.0257(2) Uani 1 1 d . . .
O1 O 0.06680(14) 0.13495(14) 0.36462(14) 0.0289(5) Uani 1 1 d . . .
O2 O 0.20974(15) 0.11956(16) 0.35699(15) 0.0342(6) Uani 1 1 d . . .
O3A O -0.0260(6) 0.5798(6) 0.0259(6) 0.102(3) Uani 0.55 1 d P A 1
O3B O -0.0288(6) 0.6234(7) 0.1711(7) 0.088(3) Uani 0.45 1 d P A 2
N1 N 0.00578(16) -0.03856(16) 0.15251(16) 0.0246(6) Uani 1 1 d . . .
N2 N 0.04158(18) -0.09296(18) 0.03405(18) 0.0271(6) Uani 1 1 d . . .
H2N H 0.065(2) -0.098(3) -0.005(3) 0.032 Uiso 1 1 d . . .
N3 N 0.10807(16) 0.07973(16) 0.23483(17) 0.0249(6) Uani 1 1 d . . .
N4 N 0.0668(3) 0.6678(3) 0.0888(3) 0.0677(12) Uiso 1 1 d . A .
C1 C -0.0519(2) -0.0956(2) 0.1246(2) 0.0266(7) Uani 1 1 d . . .
C2 C -0.1213(2) -0.1194(2) 0.1582(2) 0.0332(8) Uani 1 1 d . . .
H2 H -0.1370 -0.0962 0.2078 0.040 Uiso 1 1 calc R . .
C3 C -0.1665(2) -0.1788(2) 0.1154(2) 0.0380(8) Uani 1 1 d . . .
H3 H -0.2132 -0.1965 0.1369 0.046 Uiso 1 1 calc R . .
C4 C -0.1428(2) -0.2126(2) 0.0402(2) 0.0378(9) Uani 1 1 d . . .
H4 H -0.1747 -0.2521 0.0124 0.045 Uiso 1 1 calc R . .
C5 C -0.0742(2) -0.1894(2) 0.0062(2) 0.0332(8) Uani 1 1 d . . .
H5 H -0.0587 -0.2126 -0.0435 0.040 Uiso 1 1 calc R . .
C6 C -0.0291(2) -0.1298(2) 0.0492(2) 0.0264(7) Uani 1 1 d . . .
C7 C 0.06115(19) -0.03821(19) 0.09745(19) 0.0229(6) Uani 1 1 d . . .
C8 C 0.13470(19) 0.00901(19) 0.10288(19) 0.0243(7) Uani 1 1 d . . .
C9 C 0.1578(2) 0.06472(19) 0.1694(2) 0.0251(7) Uani 1 1 d . . .
C10 C 0.2319(2) 0.1034(2) 0.1667(2) 0.0298(7) Uani 1 1 d . . .
H10 H 0.2483 0.1398 0.2095 0.036 Uiso 1 1 calc R . .
C11 C 0.2808(2) 0.0890(2) 0.1030(2) 0.0347(8) Uani 1 1 d . . .
H11 H 0.3296 0.1152 0.1037 0.042 Uiso 1 1 calc R . .
C12 C 0.2577(2) 0.0355(2) 0.0378(2) 0.0362(8) Uani 1 1 d . . .
H12 H 0.2904 0.0262 -0.0058 0.043 Uiso 1 1 calc R . .
C13 C 0.1861(2) -0.0033(2) 0.0386(2) 0.0318(8) Uani 1 1 d . . .
H13 H 0.1709 -0.0392 -0.0051 0.038 Uiso 1 1 calc R . .
C14 C 0.1392(2) 0.2401(2) 0.2748(2) 0.0266(7) Uani 1 1 d . . .
C15 C 0.0865(2) 0.2641(2) 0.2089(2) 0.0353(8) Uani 1 1 d . . .
H15 H 0.0506 0.2267 0.1836 0.042 Uiso 1 1 calc R . .
C16 C 0.0877(3) 0.3444(2) 0.1808(2) 0.0419(9) Uani 1 1 d . . .
H16 H 0.0526 0.3603 0.1359 0.050 Uiso 1 1 calc R . .
C17 C 0.1398(2) 0.4016(2) 0.2181(2) 0.0366(8) Uani 1 1 d . . .
C18 C 0.1919(2) 0.3755(2) 0.2848(2) 0.0365(8) Uani 1 1 d . . .
H18 H 0.2275 0.4128 0.3106 0.044 Uiso 1 1 calc R . .
C19 C 0.1919(2) 0.2956(2) 0.3134(2) 0.0326(8) Uani 1 1 d . . .
H19 H 0.2270 0.2794 0.3582 0.039 Uiso 1 1 calc R . .
C20 C 0.1390(3) 0.4886(3) 0.1871(3) 0.0541(12) Uani 1 1 d . . .
H20A H 0.0993 0.4946 0.1410 0.081 Uiso 1 1 calc R . .
H20B H 0.1899 0.5022 0.1682 0.081 Uiso 1 1 calc R . .
H20C H 0.1271 0.5248 0.2322 0.081 Uiso 1 1 calc R . .
C21 C 0.0020(5) 0.6216(5) 0.0920(5) 0.093(2) Uiso 1 1 d . . .
C22 C 0.0941(4) 0.7202(4) 0.1611(4) 0.0721(15) Uiso 1 1 d . . .
H22A H 0.1408 0.7495 0.1479 0.108 Uiso 1 1 calc R A .
H22B H 0.1061 0.6866 0.2101 0.108 Uiso 1 1 calc R . .
H22C H 0.0532 0.7585 0.1724 0.108 Uiso 1 1 calc R . .
C23 C 0.1098(4) 0.6683(5) 0.0141(5) 0.098(2) Uiso 1 1 d . . .
H23A H 0.1542 0.7049 0.0221 0.146 Uiso 1 1 calc R A .
H23B H 0.0756 0.6865 -0.0332 0.146 Uiso 1 1 calc R . .
H23C H 0.1284 0.6140 0.0034 0.146 Uiso 1 1 calc R . .

loop_
_atom_site_aniso_label
_atom_site_aniso_U_11
_atom_site_aniso_U_22
_atom_site_aniso_U_33
_atom_site_aniso_U_23
_atom_site_aniso_U_13
_atom_site_aniso_U_12
Co1 0.0287(3) 0.0251(3) 0.0171(3) 0.000 0.0018(2) 0.000
S1 0.0332(4) 0.0259(4) 0.0175(4) 0.0001(3) -0.0007(3) -0.0027(3)
O1 0.0375(13) 0.0319(12) 0.0174(11) 0.0015(9) 0.0031(9) -0.0040(10)
O2 0.0374(14) 0.0366(13) 0.0273(12) 0.0020(10) -0.0059(10) -0.0005(11)
O3A 0.100(6) 0.127(8) 0.078(6) 0.012(5) 0.002(5) 0.003(6)
O3B 0.066(6) 0.114(8) 0.085(7) 0.001(6) 0.019(5) -0.010(5)
N1 0.0292(14) 0.0254(13) 0.0188(13) 0.0012(10) -0.0003(10) -0.0004(11)
N2 0.0332(16) 0.0290(15) 0.0191(13) -0.0023(11) 0.0029(11) 0.0016(12)
N3 0.0298(14) 0.0239(14) 0.0211(13) -0.0003(11) 0.0020(11) -0.0028(11)
C1 0.0323(17) 0.0260(16) 0.0209(15) 0.0012(12) -0.0016(13) 0.0006(13)
C2 0.0361(19) 0.0359(19) 0.0279(18) -0.0024(15) 0.0043(15) -0.0011(15)
C3 0.037(2) 0.040(2) 0.036(2) 0.0006(16) 0.0012(16) -0.0075(16)
C4 0.044(2) 0.0346(19) 0.0335(19) -0.0038(16) -0.0063(16) -0.0077(16)
C5 0.042(2) 0.0307(18) 0.0264(17) -0.0050(14) -0.0001(15) -0.0017(15)
C6 0.0343(17) 0.0218(15) 0.0227(15) 0.0021(12) -0.0008(13) 0.0032(13)
C7 0.0315(16) 0.0206(14) 0.0162(14) 0.0016(11) -0.0002(12) 0.0028(12)
C8 0.0319(17) 0.0221(15) 0.0187(14) 0.0021(12) 0.0000(12) 0.0037(13)
C9 0.0324(17) 0.0224(15) 0.0203(15) 0.0041(12) -0.0004(13) 0.0013(13)
C10 0.0328(18) 0.0289(17) 0.0275(17) 0.0013(14) 0.0014(14) -0.0022(14)
C11 0.0320(18) 0.0365(19) 0.0362(19) 0.0037(16) 0.0071(15) -0.0019(15)
C12 0.038(2) 0.038(2) 0.0340(19) -0.0018(16) 0.0142(16) 0.0013(16)
C13 0.0388(19) 0.0327(18) 0.0244(16) -0.0001(14) 0.0057(14) 0.0015(15)
C14 0.0338(17) 0.0265(16) 0.0198(15) -0.0012(13) 0.0037(13) -0.0041(13)
C15 0.046(2) 0.0324(19) 0.0262(17) 0.0004(14) -0.0077(15) -0.0105(16)
C16 0.061(3) 0.0315(19) 0.0307(19) 0.0048(15) -0.0116(18) -0.0047(18)
C17 0.050(2) 0.0261(18) 0.0337(19) 0.0009(15) 0.0070(17) -0.0043(16)
C18 0.040(2) 0.0320(19) 0.037(2) -0.0072(15) -0.0004(16) -0.0092(15)
C19 0.0345(18) 0.0340(19) 0.0287(17) -0.0040(14) -0.0018(14) -0.0033(15)
C20 0.081(3) 0.030(2) 0.050(3) 0.0043(19) -0.005(2) -0.012(2)

loop_
_atom_type_symbol
_atom_type_description
_atom_type_scat_dispersion_real
_atom_type_scat_dispersion_imag
_atom_type_scat_source
C C 0.0033 0.0016 'International Tables Vol C Tables 4.2.6.8 and 6.1.1.4'
H H 0.0000 0.0000 'International Tables Vol C Tables 4.2.6.8 and 6.1.1.4'
N N 0.0061 0.0033 'International Tables Vol C Tables 4.2.6.8 and 6.1.1.4'
O O 0.0106 0.0060 'International Tables Vol C Tables 4.2.6.8 and 6.1.1.4'
S S 0.1246 0.1234 'International Tables Vol C Tables 4.2.6.8 and 6.1.1.4'
Co Co 0.3494 0.9721 'International Tables Vol C Tables 4.2.6.8 and 6.1.1.4'

loop_
_geom_angle_atom_site_label_1
_geom_angle_atom_site_label_2
_geom_angle_atom_site_label_3
_geom_angle
_geom_angle_site_symmetry_1
_geom_angle_site_symmetry_3
_geom_angle_publ_flag
N1 Co1 N1 103.70(15) 2 . ?
N1 Co1 N3 114.37(11) 2 . ?
N1 Co1 N3 91.45(11) . . ?
N1 Co1 N3 91.45(11) 2 2 ?
N1 Co1 N3 114.37(11) . 2 ?
N3 Co1 N3 138.47(16) . 2 ?
O2 S1 O1 115.07(15) . . ?
O2 S1 N3 115.58(15) . . ?
O1 S1 N3 103.20(14) . . ?
O2 S1 C14 107.67(16) . . ?
O1 S1 C14 106.70(15) . . ?
N3 S1 C14 108.11(15) . . ?
C7 N1 C1 107.8(3) . . ?
C7 N1 Co1 126.1(2) . . ?
C1 N1 Co1 125.8(2) . . ?
C7 N2 C6 108.8(3) . . ?
C9 N3 S1 121.9(2) . . ?
C9 N3 Co1 129.3(2) . . ?
S1 N3 Co1 108.79(15) . . ?
C21 N4 C23 120.2(6) . . ?
C21 N4 C22 120.5(6) . . ?
C23 N4 C22 119.3(5) . . ?
C2 C1 N1 131.3(3) . . ?
C2 C1 C6 121.0(3) . . ?
N1 C1 C6 107.8(3) . . ?
C1 C2 C3 117.6(3) . . ?
C2 C3 C4 120.8(4) . . ?
C5 C4 C3 122.1(3) . . ?
C4 C5 C6 116.9(3) . . ?
N2 C6 C5 132.5(3) . . ?
N2 C6 C1 105.9(3) . . ?
C5 C6 C1 121.6(3) . . ?
N1 C7 N2 109.7(3) . . ?
N1 C7 C8 127.1(3) . . ?
N2 C7 C8 123.1(3) . . ?
C13 C8 C9 118.6(3) . . ?
C13 C8 C7 117.0(3) . . ?
C9 C8 C7 124.4(3) . . ?
N3 C9 C10 121.9(3) . . ?
N3 C9 C8 120.8(3) . . ?
C10 C9 C8 117.3(3) . . ?
C11 C10 C9 122.2(3) . . ?
C10 C11 C12 120.4(3) . . ?
C13 C12 C11 118.9(3) . . ?
C12 C13 C8 122.6(3) . . ?
C15 C14 C19 120.6(3) . . ?
C15 C14 S1 118.8(3) . . ?
C19 C14 S1 120.4(3) . . ?
C14 C15 C16 119.3(3) . . ?
C15 C16 C17 121.6(4) . . ?
C16 C17 C18 117.8(3) . . ?
C16 C17 C20 120.4(4) . . ?
C18 C17 C20 121.9(4) . . ?
C19 C18 C17 121.6(3) . . ?
C18 C19 C14 119.2(3) . . ?
O3A C21 N4 120.8(8) . . ?
O3A C21 O3B 126.5(9) . . ?
N4 C21 O3B 112.7(8) . . ?

loop_
_geom_bond_atom_site_label_1
_geom_bond_atom_site_label_2
_geom_bond_distance
_geom_bond_site_symmetry_2
_geom_bond_publ_flag
Co1 N1 1.981(3) 2 ?
Co1 N1 1.981(3) . ?
Co1 N3 1.992(3) . ?
Co1 N3 1.992(3) 2 ?
S1 O2 1.441(3) . ?
S1 O1 1.456(2) . ?
S1 N3 1.603(3) . ?
S1 C14 1.770(3) . ?
O3A C21 1.310(11) . ?
O3B C21 1.395(12) . ?
N1 C7 1.328(4) . ?
N1 C1 1.397(4) . ?
N2 C7 1.368(4) . ?
N2 C6 1.376(5) . ?
N3 C9 1.406(4) . ?
N4 C21 1.334(9) . ?
N4 C23 1.437(8) . ?
N4 C22 1.478(7) . ?
C1 C2 1.380(5) . ?
C1 C6 1.400(5) . ?
C2 C3 1.381(5) . ?
C3 C4 1.401(6) . ?
C4 C5 1.370(5) . ?
C5 C6 1.384(5) . ?
C7 C8 1.461(5) . ?
C8 C13 1.404(5) . ?
C8 C9 1.425(4) . ?
C9 C10 1.408(5) . ?
C10 C11 1.373(5) . ?
C11 C12 1.388(5) . ?
C12 C13 1.369(5) . ?
C14 C15 1.379(5) . ?
C14 C19 1.383(5) . ?
C15 C16 1.384(5) . ?
C16 C17 1.386(5) . ?
C17 C18 1.391(5) . ?
C17 C20 1.503(5) . ?
C18 C19 1.380(5) . ?

loop_
_geom_hbond_atom_site_label_D
_geom_hbond_atom_site_label_H
_geom_hbond_atom_site_label_A
_geom_hbond_distance_DH
_geom_hbond_distance_HA
_geom_hbond_distance_DA
_geom_hbond_angle_DHA
_geom_hbond_site_symmetry_A
N2 H2N O1 0.77(4) 2.16(4) 2.838(4) 149(4) 6
